data_7246566
loop_
_publ_author_name
'Kedia, Moon'
'Soumya, K. R.'
'Phukon, Upasana'
'Mishra, Isha'
'Borkar, Reema L.'
'Vengadeshwaran, Palanichamy'
'Bhol, Mamina'
'Sathiyendiran, Malaichamy'

_publ_section_title
;
 A double ouroboros-shaped noncovalent molecular dimer
;
_journal_issue 17
_journal_name_full CrystEngComm
_journal_page_first 2518
_journal_page_last 2522
_journal_paper_doi 10.1039/D3CE00264K
_journal_volume 25
_journal_year 2023
_chemical_formula_moiety 'C42 H33 N9 S3'
_chemical_formula_sum 'C42 H33 N9 S3'
_chemical_formula_weight 759.95
_space_group_crystal_system monoclinic
_space_group_IT_number 14
_space_group_name_Hall '-P 2yn'
_space_group_name_H-M_alt 'P 1 21/n 1'
_atom_sites_solution_hydrogens geom
_audit_creation_method SHELXL-2018/3
_audit_update_record
;
2023-04-02 deposited with the CCDC.	2023-04-06 downloaded from the CCDC.
;
_cell_angle_alpha 90
_cell_angle_beta 92.477(3)
_cell_angle_gamma 90
_cell_formula_units_Z 4
_cell_length_a 16.7971(6)
_cell_length_b 10.4049(4)
_cell_length_c 20.9204(8)
_cell_measurement_reflns_used 10837
_cell_measurement_temperature 296(2)
_cell_measurement_theta_max 22.7190
_cell_measurement_theta_min 1.9680
_cell_volume 3652.9(2)
_computing_cell_refinement 'CrysAlisPro 1.171.40.35a (Rigaku OD, 2018)'
_computing_data_collection 'CrysAlisPro 1.171.40.35a (Rigaku OD, 2018)'
_computing_data_reduction 'CrysAlisPro 1.171.40.35a (Rigaku OD, 2018)'
_computing_molecular_graphics 'ORTEP-3 (Farrugia, 1997)'
_computing_publication_material 'SHELXL-97 (Sheldrick, 2008)'
_computing_structure_refinement 'SHELXL-2018/3 (Sheldrick, 2018)'
_computing_structure_solution 'SHELXS-97 (Sheldrick 2008)'
_diffrn_ambient_temperature 296(2)
_diffrn_measured_fraction_theta_full 1.000
_diffrn_measured_fraction_theta_max 1.000
_diffrn_measurement_device_type 'XtaLAB Synergy, Single source at offset/far, HyPix3000'
_diffrn_measurement_method '\w scans'
_diffrn_radiation_type MoK\a
_diffrn_radiation_wavelength 0.71073
_diffrn_reflns_av_R_equivalents 0.0999
_diffrn_reflns_av_unetI/netI 0.0847
_diffrn_reflns_Laue_measured_fraction_full 1.000
_diffrn_reflns_Laue_measured_fraction_max 1.000
_diffrn_reflns_limit_h_max 19
_diffrn_reflns_limit_h_min -19
_diffrn_reflns_limit_k_max 12
_diffrn_reflns_limit_k_min -12
_diffrn_reflns_limit_l_max 24
_diffrn_reflns_limit_l_min -24
_diffrn_reflns_number 37523
_diffrn_reflns_point_group_measured_fraction_full 1.000
_diffrn_reflns_point_group_measured_fraction_max 1.000
_diffrn_reflns_theta_full 25.000
_diffrn_reflns_theta_max 25.000
_diffrn_reflns_theta_min 1.949
_exptl_absorpt_coefficient_mu 0.249
_exptl_absorpt_correction_T_max 1.00000
_exptl_absorpt_correction_T_min 0.49992
_exptl_absorpt_correction_type multi-scan
_exptl_absorpt_process_details
;
CrysAlisPro 1.171.40.35a (Rigaku Oxford Diffraction, 2018)
Empirical absorption correction using spherical harmonics,
 implemented in SCALE3 ABSPACK scaling algorithm.
;
_exptl_crystal_colour colourless
_exptl_crystal_density_diffrn 1.382
_exptl_crystal_description Block
_exptl_crystal_F_000 1584
_exptl_crystal_size_max 0.200
_exptl_crystal_size_mid 0.150
_exptl_crystal_size_min 0.100
_refine_diff_density_max 0.182
_refine_diff_density_min -0.286
_refine_diff_density_rms 0.046
_refine_ls_extinction_method none
_refine_ls_goodness_of_fit_ref 1.042
_refine_ls_hydrogen_treatment constr
_refine_ls_matrix_type full
_refine_ls_number_parameters 490
_refine_ls_number_reflns 6430
_refine_ls_number_restraints 0
_refine_ls_restrained_S_all 1.042
_refine_ls_R_factor_all 0.1273
_refine_ls_R_factor_gt 0.0628
_refine_ls_shift/su_max 0.004
_refine_ls_shift/su_mean 0.000
_refine_ls_structure_factor_coef Fsqd
_refine_ls_weighting_details 'w=1/[\s^2^(Fo^2^)+(0.0773P)^2^] where P=(Fo^2^+2Fc^2^)/3'
_refine_ls_weighting_scheme calc
_refine_ls_wR_factor_gt 0.1529
_refine_ls_wR_factor_ref 0.1913
_reflns_Friedel_coverage 0.000
_reflns_number_gt 3291
_reflns_number_total 6430
_reflns_threshold_expression 'I > 2\s(I)'
_cod_data_source_file d3ce00264k2.cif
_cod_data_source_block TMe
_cod_depositor_comments 'Adding full bibliography for 7246566--7246568.cif.'
_cod_original_sg_symbol_H-M 'P 21/n'
_cod_database_code 7246566
_shelx_shelxl_version_number 2018/3
_shelx_space_group_comment
;
The symmetry employed for this shelxl refinement is uniquely defined
by the following loop, which should always be used as a source of
symmetry information in preference to the above space-group names.
They are only intended as comments.
;
_shelx_estimated_absorpt_t_min 0.952
_shelx_estimated_absorpt_t_max 0.976

loop_
_space_group_symop_operation_xyz
'x, y, z'
'-x+1/2, y+1/2, -z+1/2'
'-x, -y, -z'
'x-1/2, -y-1/2, z-1/2'

loop_
_atom_site_label
_atom_site_type_symbol
_atom_site_fract_x
_atom_site_fract_y
_atom_site_fract_z
_atom_site_U_iso_or_equiv
_atom_site_adp_type
_atom_site_occupancy
_atom_site_site_symmetry_order
_atom_site_calc_flag
_atom_site_refinement_flags_posn
_atom_site_refinement_flags_adp
_atom_site_refinement_flags_occupancy
_atom_site_disorder_assembly
_atom_site_disorder_group
S1 S 0.18456(7) 0.34505(11) 0.73170(6) 0.0886(4) Uani 1 1 d . . . . .
S2 S 0.90324(7) 0.32557(13) 0.36165(6) 0.1032(5) Uani 1 1 d . . . . .
S3 S 0.15636(8) 0.91829(14) 0.49368(7) 0.1189(5) Uani 1 1 d . . . . .
N3 N 0.46264(17) 0.5238(2) 0.73932(12) 0.0547(7) Uani 1 1 d . . . . .
N6 N 0.77651(17) 0.5726(3) 0.53443(13) 0.0601(8) Uani 1 1 d . . . . .
N9 N 0.44762(19) 0.8953(3) 0.56044(14) 0.0640(8) Uani 1 1 d . . . . .
N2 N 0.39063(19) 0.5773(3) 0.82339(14) 0.0682(8) Uani 1 1 d . . . . .
N5 N 0.89874(18) 0.6439(3) 0.51389(16) 0.0750(9) Uani 1 1 d . . . . .
N8 N 0.3721(2) 1.0215(3) 0.62044(15) 0.0710(9) Uani 1 1 d . . . . .
C39 C 0.5269(2) 0.5223(3) 0.63183(14) 0.0492(8) Uani 1 1 d . . . . .
C38 C 0.48300(19) 0.6198(3) 0.59950(15) 0.0495(8) Uani 1 1 d . . . . .
N1 N 0.3299(2) 0.3368(3) 0.70250(15) 0.0768(9) Uani 1 1 d . . . . .
N4 N 0.78263(19) 0.4348(3) 0.40721(16) 0.0829(10) Uani 1 1 d . . . . .
C40 C 0.6020(2) 0.4863(3) 0.61138(16) 0.0555(9) Uani 1 1 d . . . . .
C4 C 0.3931(2) 0.5077(3) 0.77123(17) 0.0581(9) Uani 1 1 d . . . . .
C41 C 0.63093(19) 0.5429(3) 0.55641(16) 0.0556(9) Uani 1 1 d . . . . .
C37 C 0.5167(2) 0.6835(3) 0.54792(15) 0.0504(8) Uani 1 1 d . . . . .
C42 C 0.5887(2) 0.6427(3) 0.52513(15) 0.0551(9) Uani 1 1 d . . . . .
C10 C 0.5066(2) 0.6138(3) 0.77403(17) 0.0601(9) Uani 1 1 d . . . . .
C15 C 0.7961(2) 0.6643(3) 0.58074(17) 0.0640(10) Uani 1 1 d . . . . .
C12 C 0.8487(2) 0.4733(4) 0.44365(18) 0.0649(10) Uani 1 1 d . . . . .
C14 C 0.8407(2) 0.5649(3) 0.49655(17) 0.0614(10) Uani 1 1 d . . . . .
C3 C 0.3249(2) 0.4302(3) 0.74871(17) 0.0585(9) Uani 1 1 d . . . . .
C24 C 0.3729(2) 0.9444(3) 0.57087(19) 0.0644(10) Uani 1 1 d . . . . .
C25 C 0.4984(3) 0.9480(3) 0.60767(19) 0.0669(10) Uani 1 1 d . . . . .
C32 C 0.40056(19) 0.6524(3) 0.61977(16) 0.0604(9) Uani 1 1 d . . . . .
H32A H 0.375594 0.576518 0.635659 0.091 Uiso 1 1 calc R U . . .
H32B H 0.369559 0.685101 0.583725 0.091 Uiso 1 1 calc R U . . .
H32C H 0.403925 0.716345 0.652843 0.091 Uiso 1 1 calc R U . . .
C33 C 0.4894(2) 0.4487(3) 0.68530(15) 0.0596(9) Uani 1 1 d . . . . .
H33A H 0.444044 0.401644 0.667097 0.071 Uiso 1 1 calc R U . . .
H33B H 0.527799 0.385810 0.701644 0.071 Uiso 1 1 calc R U . . .
C20 C 0.8712(2) 0.7080(4) 0.56642(19) 0.0672(10) Uani 1 1 d . . . . .
C5 C 0.4607(2) 0.6456(3) 0.82615(18) 0.0654(10) Uani 1 1 d . . . . .
C30 C 0.4498(3) 1.0233(3) 0.64472(19) 0.0691(11) Uani 1 1 d . . . . .
C22 C 0.3000(3) 0.9197(3) 0.5328(2) 0.0714(11) Uani 1 1 d . . . . .
C31 C 0.4712(2) 0.7947(3) 0.51547(16) 0.0696(11) Uani 1 1 d . . . . .
H31A H 0.504395 0.833012 0.483754 0.084 Uiso 1 1 calc R U . . .
H31B H 0.423812 0.761110 0.493266 0.084 Uiso 1 1 calc R U . . .
C9 C 0.5791(2) 0.6725(4) 0.76413(19) 0.0750(11) Uani 1 1 d . . . . .
H9 H 0.609259 0.651760 0.729315 0.090 Uiso 1 1 calc R U . . .
N7 N 0.3007(2) 0.8622(4) 0.47414(19) 0.1041(12) Uani 1 1 d . . . . .
C35 C 0.7057(2) 0.4897(4) 0.52852(18) 0.0750(11) Uani 1 1 d . . . . .
H35A H 0.718284 0.408387 0.549287 0.090 Uiso 1 1 calc R U . . .
H35B H 0.694547 0.472073 0.483493 0.090 Uiso 1 1 calc R U . . .
C2 C 0.2501(2) 0.4451(4) 0.76945(18) 0.0780(11) Uani 1 1 d . . . . .
H2 H 0.236491 0.503556 0.800789 0.094 Uiso 1 1 calc R U . . .
C36 C 0.6245(2) 0.7040(4) 0.46652(17) 0.0815(12) Uani 1 1 d . . . . .
H36A H 0.647916 0.785238 0.478269 0.122 Uiso 1 1 calc R U . . .
H36B H 0.583303 0.716986 0.433877 0.122 Uiso 1 1 calc R U . . .
H36C H 0.664628 0.648316 0.450598 0.122 Uiso 1 1 calc R U . . .
C29 C 0.4823(3) 1.0903(4) 0.6974(2) 0.0870(13) Uani 1 1 d . . . . .
H29 H 0.450337 1.140160 0.722812 0.104 Uiso 1 1 calc R U . . .
C18 C 0.8686(3) 0.8494(4) 0.6546(2) 0.0899(14) Uani 1 1 d . . . . .
H18 H 0.892033 0.913063 0.680336 0.108 Uiso 1 1 calc R U . . .
C26 C 0.5796(3) 0.9383(3) 0.6202(2) 0.0805(12) Uani 1 1 d . . . . .
H26 H 0.611652 0.888224 0.594930 0.097 Uiso 1 1 calc R U . . .
C1 C 0.2604(3) 0.2871(4) 0.68939(19) 0.0827(12) Uani 1 1 d . . . . .
H1 H 0.252660 0.223380 0.658571 0.099 Uiso 1 1 calc R U . . .
C34 C 0.6526(2) 0.3884(4) 0.64900(18) 0.0879(13) Uani 1 1 d . . . . .
H34A H 0.645592 0.399832 0.693937 0.132 Uiso 1 1 calc R U . . .
H34B H 0.707733 0.400618 0.640143 0.132 Uiso 1 1 calc R U . . .
H34C H 0.636510 0.303145 0.636615 0.132 Uiso 1 1 calc R U . . .
C19 C 0.9087(2) 0.8043(4) 0.6035(2) 0.0862(13) Uani 1 1 d . . . . .
H19 H 0.958454 0.836221 0.593835 0.103 Uiso 1 1 calc R U . . .
C8 C 0.6046(3) 0.7643(4) 0.8092(2) 0.0890(13) Uani 1 1 d . . . . .
H8 H 0.652846 0.806033 0.804166 0.107 Uiso 1 1 calc R U . . .
C11 C 0.8053(2) 0.3564(4) 0.3631(2) 0.0904(13) Uani 1 1 d . . . . .
H11 H 0.768953 0.319336 0.333780 0.109 Uiso 1 1 calc R U . . .
C7 C 0.5596(3) 0.7951(4) 0.8614(2) 0.0934(14) Uani 1 1 d . . . . .
H7 H 0.578304 0.857399 0.890211 0.112 Uiso 1 1 calc R U . . .
C6 C 0.4886(3) 0.7360(4) 0.8714(2) 0.0895(13) Uani 1 1 d . . . . .
H6 H 0.459708 0.755075 0.907137 0.107 Uiso 1 1 calc R U . . .
C13 C 0.9170(2) 0.4240(4) 0.42512(19) 0.0891(13) Uani 1 1 d . . . . .
H13 H 0.966479 0.441678 0.444842 0.107 Uiso 1 1 calc R U . . .
C16 C 0.7564(2) 0.7126(4) 0.63300(19) 0.0864(13) Uani 1 1 d . . . . .
H16 H 0.705967 0.683560 0.642562 0.104 Uiso 1 1 calc R U . . .
C17 C 0.7946(3) 0.8034(4) 0.6691(2) 0.0958(14) Uani 1 1 d . . . . .
H17 H 0.770162 0.835635 0.704792 0.115 Uiso 1 1 calc R U . . .
C28 C 0.5625(3) 1.0804(4) 0.7103(2) 0.0971(15) Uani 1 1 d . . . . .
H28 H 0.585419 1.123597 0.745427 0.117 Uiso 1 1 calc R U . . .
C27 C 0.6107(3) 1.0063(4) 0.6717(2) 0.0981(15) Uani 1 1 d . . . . .
H27 H 0.665283 1.002983 0.681157 0.118 Uiso 1 1 calc R U . . .
C23 C 0.2273(3) 0.9558(4) 0.5493(2) 0.1068(16) Uani 1 1 d . . . . .
H23 H 0.217206 0.997216 0.587492 0.128 Uiso 1 1 calc R U . . .
C21 C 0.2281(3) 0.8577(5) 0.4489(2) 0.1190(18) Uani 1 1 d . . . . .
H21 H 0.216852 0.822915 0.408596 0.143 Uiso 1 1 calc R U . . .

loop_
_atom_site_aniso_label
_atom_site_aniso_U_11
_atom_site_aniso_U_22
_atom_site_aniso_U_33
_atom_site_aniso_U_23
_atom_site_aniso_U_13
_atom_site_aniso_U_12
S1 0.0702(8) 0.0985(8) 0.0977(9) -0.0039(6) 0.0120(6) -0.0135(6)
S2 0.0762(9) 0.1413(11) 0.0924(9) -0.0340(7) 0.0084(7) 0.0202(7)
S3 0.0892(11) 0.1455(12) 0.1197(11) -0.0001(9) -0.0211(9) 0.0248(9)
N3 0.058(2) 0.0608(17) 0.0458(17) 0.0049(14) 0.0116(15) 0.0037(14)
N6 0.0471(19) 0.0759(19) 0.0579(19) -0.0101(16) 0.0077(15) -0.0026(15)
N9 0.074(2) 0.0575(18) 0.062(2) 0.0083(15) 0.0100(18) 0.0011(16)
N2 0.063(2) 0.079(2) 0.063(2) -0.0058(17) 0.0115(17) 0.0089(17)
N5 0.050(2) 0.098(2) 0.078(2) -0.0093(19) 0.0057(17) -0.0087(18)
N8 0.083(3) 0.0611(19) 0.069(2) 0.0051(17) 0.0085(19) -0.0003(17)
C39 0.049(2) 0.0561(19) 0.042(2) 0.0015(15) 0.0055(16) 0.0000(16)
C38 0.044(2) 0.056(2) 0.049(2) -0.0013(16) 0.0022(16) -0.0039(16)
N1 0.073(2) 0.072(2) 0.087(3) -0.0113(18) 0.0236(19) -0.0084(18)
N4 0.061(2) 0.114(3) 0.074(2) -0.021(2) 0.0059(19) 0.0029(19)
C40 0.049(2) 0.068(2) 0.050(2) -0.0038(17) 0.0053(17) 0.0049(17)
C4 0.062(3) 0.062(2) 0.051(2) 0.0066(18) 0.0107(19) 0.0114(19)
C41 0.041(2) 0.069(2) 0.057(2) -0.0106(18) 0.0076(17) -0.0070(17)
C37 0.051(2) 0.056(2) 0.044(2) 0.0057(15) 0.0008(17) -0.0034(17)
C42 0.059(2) 0.064(2) 0.043(2) -0.0019(17) 0.0105(17) -0.0131(18)
C10 0.056(3) 0.068(2) 0.056(2) 0.0108(19) 0.000(2) 0.006(2)
C15 0.055(3) 0.077(2) 0.059(2) -0.005(2) -0.003(2) -0.002(2)
C12 0.043(2) 0.090(3) 0.062(2) 0.000(2) 0.0076(19) 0.005(2)
C14 0.044(2) 0.079(2) 0.062(2) 0.000(2) 0.0017(19) 0.001(2)
C3 0.057(3) 0.056(2) 0.063(2) 0.0047(18) 0.0172(19) 0.0048(19)
C24 0.070(3) 0.059(2) 0.065(3) 0.015(2) 0.009(2) 0.001(2)
C25 0.076(3) 0.056(2) 0.069(3) 0.011(2) 0.002(2) -0.008(2)
C32 0.046(2) 0.067(2) 0.068(2) 0.0082(18) 0.0014(18) 0.0028(17)
C33 0.065(3) 0.058(2) 0.056(2) 0.0073(17) 0.0163(18) 0.0110(17)
C20 0.052(3) 0.072(2) 0.076(3) -0.006(2) -0.009(2) -0.001(2)
C5 0.062(3) 0.077(3) 0.058(2) 0.000(2) 0.000(2) 0.008(2)
C30 0.077(3) 0.056(2) 0.075(3) 0.006(2) 0.004(2) -0.002(2)
C22 0.080(3) 0.065(2) 0.069(3) 0.012(2) 0.001(2) 0.005(2)
C31 0.082(3) 0.069(2) 0.058(2) 0.0083(19) 0.009(2) 0.002(2)
C9 0.077(3) 0.085(3) 0.064(3) 0.004(2) 0.005(2) -0.001(2)
N7 0.092(3) 0.137(3) 0.082(3) -0.013(2) -0.012(2) 0.013(3)
C35 0.062(3) 0.085(3) 0.079(3) -0.012(2) 0.022(2) -0.011(2)
C2 0.074(3) 0.084(3) 0.077(3) -0.009(2) 0.012(2) -0.005(2)
C36 0.083(3) 0.104(3) 0.059(2) 0.015(2) 0.019(2) -0.009(2)
C29 0.107(4) 0.067(3) 0.088(3) -0.004(2) -0.001(3) 0.000(3)
C18 0.097(4) 0.085(3) 0.086(3) -0.016(3) -0.026(3) 0.005(3)
C26 0.075(3) 0.066(3) 0.100(3) -0.001(2) 0.000(3) -0.006(2)
C1 0.088(3) 0.078(3) 0.084(3) -0.013(2) 0.026(3) -0.017(2)
C34 0.066(3) 0.115(3) 0.084(3) 0.021(3) 0.011(2) 0.030(2)
C19 0.066(3) 0.097(3) 0.094(3) -0.005(3) -0.016(3) 0.000(2)
C8 0.076(3) 0.108(3) 0.081(3) 0.003(3) -0.009(3) -0.019(3)
C11 0.060(3) 0.128(4) 0.083(3) -0.018(3) 0.000(2) 0.006(2)
C7 0.084(4) 0.111(3) 0.084(3) -0.016(3) -0.011(3) -0.003(3)
C6 0.087(3) 0.110(3) 0.071(3) -0.022(3) -0.003(3) 0.005(3)
C13 0.052(3) 0.121(3) 0.095(3) -0.030(3) 0.002(2) 0.005(2)
C16 0.071(3) 0.109(3) 0.080(3) -0.033(3) 0.010(2) -0.013(2)
C17 0.080(3) 0.119(4) 0.088(3) -0.037(3) 0.000(3) 0.007(3)
C28 0.106(4) 0.066(3) 0.117(4) -0.011(3) -0.022(3) -0.003(3)
C27 0.085(4) 0.079(3) 0.129(4) -0.001(3) -0.010(3) -0.007(3)
C23 0.084(4) 0.135(4) 0.100(4) -0.014(3) -0.010(3) 0.034(3)
C21 0.108(5) 0.150(4) 0.096(4) -0.025(3) -0.018(3) 0.031(4)

loop_
_atom_type_symbol
_atom_type_description
_atom_type_scat_dispersion_real
_atom_type_scat_dispersion_imag
_atom_type_scat_source
C C 0.0033 0.0016 'International Tables Vol C Tables 4.2.6.8 and 6.1.1.4'
H H 0.0000 0.0000 'International Tables Vol C Tables 4.2.6.8 and 6.1.1.4'
N N 0.0061 0.0033 'International Tables Vol C Tables 4.2.6.8 and 6.1.1.4'
S S 0.1246 0.1234 'International Tables Vol C Tables 4.2.6.8 and 6.1.1.4'

loop_
_geom_angle_atom_site_label_1
_geom_angle_atom_site_label_2
_geom_angle_atom_site_label_3
_geom_angle
_geom_angle_site_symmetry_1
_geom_angle_site_symmetry_3
_geom_angle_publ_flag
C2 S1 C1 88.5(2) . . ?
C11 S2 C13 88.3(2) . . ?
C23 S3 C21 88.2(2) . . ?
C4 N3 C10 105.8(3) . . ?
C4 N3 C33 127.2(3) . . ?
C10 N3 C33 126.5(3) . . ?
C14 N6 C15 106.0(3) . . ?
C14 N6 C35 124.9(3) . . ?
C15 N6 C35 128.9(3) . . ?
C24 N9 C25 106.0(3) . . ?
C24 N9 C31 129.4(3) . . ?
C25 N9 C31 124.1(3) . . ?
C4 N2 C5 105.2(3) . . ?
C14 N5 C20 104.6(3) . . ?
C24 N8 C30 105.0(3) . . ?
C40 C39 C38 120.4(3) . . ?
C40 C39 C33 119.9(3) . . ?
C38 C39 C33 119.5(3) . . ?
C37 C38 C39 119.2(3) . . ?
C37 C38 C32 121.1(3) . . ?
C39 C38 C32 119.8(3) . . ?
C1 N1 C3 110.4(3) . . ?
C11 N4 C12 108.8(3) . . ?
C41 C40 C39 119.2(3) . . ?
C41 C40 C34 120.0(3) . . ?
C39 C40 C34 120.7(3) . . ?
N2 C4 N3 113.2(3) . . ?
N2 C4 C3 121.3(3) . . ?
N3 C4 C3 125.3(3) . . ?
C40 C41 C42 120.6(3) . . ?
C40 C41 C35 119.1(3) . . ?
C42 C41 C35 120.2(3) . . ?
C42 C37 C38 120.4(3) . . ?
C42 C37 C31 120.4(3) . . ?
C38 C37 C31 119.2(3) . . ?
C37 C42 C41 119.8(3) . . ?
C37 C42 C36 121.9(3) . . ?
C41 C42 C36 118.3(3) . . ?
N3 C10 C9 132.4(4) . . ?
N3 C10 C5 105.6(3) . . ?
C9 C10 C5 121.9(4) . . ?
C20 C15 N6 105.4(3) . . ?
C20 C15 C16 121.3(4) . . ?
N6 C15 C16 133.3(4) . . ?
C13 C12 N4 114.3(4) . . ?
C13 C12 C14 125.3(4) . . ?
N4 C12 C14 120.5(3) . . ?
N5 C14 N6 113.4(3) . . ?
N5 C14 C12 121.5(4) . . ?
N6 C14 C12 125.0(3) . . ?
C2 C3 N1 113.0(3) . . ?
C2 C3 C4 123.9(3) . . ?
N1 C3 C4 123.0(3) . . ?
N8 C24 N9 113.0(4) . . ?
N8 C24 C22 120.3(4) . . ?
N9 C24 C22 126.7(4) . . ?
C26 C25 N9 132.6(4) . . ?
C26 C25 C30 122.3(4) . . ?
N9 C25 C30 105.1(4) . . ?
C38 C32 H32A 109.5 . . ?
C38 C32 H32B 109.5 . . ?
H32A C32 H32B 109.5 . . ?
C38 C32 H32C 109.5 . . ?
H32A C32 H32C 109.5 . . ?
H32B C32 H32C 109.5 . . ?
N3 C33 C39 116.9(3) . . ?
N3 C33 H33A 108.1 . . ?
C39 C33 H33A 108.1 . . ?
N3 C33 H33B 108.1 . . ?
C39 C33 H33B 108.1 . . ?
H33A C33 H33B 107.3 . . ?
N5 C20 C15 110.6(3) . . ?
N5 C20 C19 128.9(4) . . ?
C15 C20 C19 120.5(4) . . ?
N2 C5 C6 129.5(4) . . ?
N2 C5 C10 110.2(3) . . ?
C6 C5 C10 120.3(4) . . ?
N8 C30 C25 110.8(4) . . ?
N8 C30 C29 128.9(4) . . ?
C25 C30 C29 120.2(4) . . ?
C23 C22 N7 113.5(4) . . ?
C23 C22 C24 124.4(4) . . ?
N7 C22 C24 122.0(4) . . ?
N9 C31 C37 113.4(3) . . ?
N9 C31 H31A 108.9 . . ?
C37 C31 H31A 108.9 . . ?
N9 C31 H31B 108.9 . . ?
C37 C31 H31B 108.9 . . ?
H31A C31 H31B 107.7 . . ?
C10 C9 C8 116.5(4) . . ?
C10 C9 H9 121.8 . . ?
C8 C9 H9 121.8 . . ?
C21 N7 C22 109.5(4) . . ?
N6 C35 C41 115.8(3) . . ?
N6 C35 H35A 108.3 . . ?
C41 C35 H35A 108.3 . . ?
N6 C35 H35B 108.3 . . ?
C41 C35 H35B 108.3 . . ?
H35A C35 H35B 107.4 . . ?
C3 C2 S1 112.0(3) . . ?
C3 C2 H2 124.0 . . ?
S1 C2 H2 124.0 . . ?
C42 C36 H36A 109.5 . . ?
C42 C36 H36B 109.5 . . ?
H36A C36 H36B 109.5 . . ?
C42 C36 H36C 109.5 . . ?
H36A C36 H36C 109.5 . . ?
H36B C36 H36C 109.5 . . ?
C28 C29 C30 117.9(4) . . ?
C28 C29 H29 121.1 . . ?
C30 C29 H29 121.1 . . ?
C19 C18 C17 122.0(4) . . ?
C19 C18 H18 119.0 . . ?
C17 C18 H18 119.0 . . ?
C27 C26 C25 116.8(4) . . ?
C27 C26 H26 121.6 . . ?
C25 C26 H26 121.6 . . ?
N1 C1 S1 116.0(3) . . ?
N1 C1 H1 122.0 . . ?
S1 C1 H1 122.0 . . ?
C40 C34 H34A 109.5 . . ?
C40 C34 H34B 109.5 . . ?
H34A C34 H34B 109.5 . . ?
C40 C34 H34C 109.5 . . ?
H34A C34 H34C 109.5 . . ?
H34B C34 H34C 109.5 . . ?
C18 C19 C20 116.9(4) . . ?
C18 C19 H19 121.5 . . ?
C20 C19 H19 121.5 . . ?
C7 C8 C9 121.8(4) . . ?
C7 C8 H8 119.1 . . ?
C9 C8 H8 119.1 . . ?
N4 C11 S2 116.7(3) . . ?
N4 C11 H11 121.6 . . ?
S2 C11 H11 121.6 . . ?
C6 C7 C8 121.5(4) . . ?
C6 C7 H7 119.2 . . ?
C8 C7 H7 119.2 . . ?
C7 C6 C5 117.9(4) . . ?
C7 C6 H6 121.1 . . ?
C5 C6 H6 121.1 . . ?
C12 C13 S2 111.9(3) . . ?
C12 C13 H13 124.0 . . ?
S2 C13 H13 124.0 . . ?
C17 C16 C15 117.2(4) . . ?
C17 C16 H16 121.4 . . ?
C15 C16 H16 121.4 . . ?
C16 C17 C18 122.0(4) . . ?
C16 C17 H17 119.0 . . ?
C18 C17 H17 119.0 . . ?
C29 C28 C27 121.1(4) . . ?
C29 C28 H28 119.4 . . ?
C27 C28 H28 119.4 . . ?
C26 C27 C28 121.8(4) . . ?
C26 C27 H27 119.1 . . ?
C28 C27 H27 119.1 . . ?
C22 C23 S3 112.7(4) . . ?
C22 C23 H23 123.7 . . ?
S3 C23 H23 123.7 . . ?
N7 C21 S3 116.1(4) . . ?
N7 C21 H21 121.9 . . ?
S3 C21 H21 121.9 . . ?

loop_
_geom_bond_atom_site_label_1
_geom_bond_atom_site_label_2
_geom_bond_distance
_geom_bond_site_symmetry_2
_geom_bond_publ_flag
S1 C2 1.686(4) . ?
S1 C1 1.694(4) . ?
S2 C11 1.678(4) . ?
S2 C13 1.685(4) . ?
S3 C23 1.675(4) . ?
S3 C21 1.680(5) . ?
N3 C4 1.380(4) . ?
N3 C10 1.381(4) . ?
N3 C33 1.461(4) . ?
N6 C14 1.368(4) . ?
N6 C15 1.390(4) . ?
N6 C35 1.470(4) . ?
N9 C24 1.382(4) . ?
N9 C25 1.390(4) . ?
N9 C31 1.473(4) . ?
N2 C4 1.312(4) . ?
N2 C5 1.374(4) . ?
N5 C14 1.314(4) . ?
N5 C20 1.382(5) . ?
N8 C24 1.312(4) . ?
N8 C30 1.380(5) . ?
C39 C40 1.400(4) . ?
C39 C38 1.410(4) . ?
C39 C33 1.515(4) . ?
C38 C37 1.406(4) . ?
C38 C32 1.504(4) . ?
N1 C1 1.295(4) . ?
N1 C3 1.376(4) . ?
N4 C11 1.301(4) . ?
N4 C12 1.378(4) . ?
C40 C41 1.398(4) . ?
C40 C34 1.524(4) . ?
C4 C3 1.462(5) . ?
C41 C42 1.404(4) . ?
C41 C35 1.513(4) . ?
C37 C42 1.385(4) . ?
C37 C31 1.530(4) . ?
C42 C36 1.528(4) . ?
C10 C9 1.386(5) . ?
C10 C5 1.402(5) . ?
C15 C20 1.387(5) . ?
C15 C16 1.398(5) . ?
C12 C13 1.330(5) . ?
C12 C14 1.471(5) . ?
C3 C2 1.357(5) . ?
C24 C22 1.454(5) . ?
C25 C26 1.381(5) . ?
C25 C30 1.391(5) . ?
C32 H32A 0.9600 . ?
C32 H32B 0.9600 . ?
C32 H32C 0.9600 . ?
C33 H33A 0.9700 . ?
C33 H33B 0.9700 . ?
C20 C19 1.399(5) . ?
C5 C6 1.401(5) . ?
C30 C29 1.394(5) . ?
C22 C23 1.337(5) . ?
C22 N7 1.365(5) . ?
C31 H31A 0.9700 . ?
C31 H31B 0.9700 . ?
C9 C8 1.396(5) . ?
C9 H9 0.9300 . ?
N7 C21 1.308(5) . ?
C35 H35A 0.9700 . ?
C35 H35B 0.9700 . ?
C2 H2 0.9300 . ?
C36 H36A 0.9600 . ?
C36 H36B 0.9600 . ?
C36 H36C 0.9600 . ?
C29 C28 1.367(5) . ?
C29 H29 0.9300 . ?
C18 C19 1.372(5) . ?
C18 C17 1.377(6) . ?
C18 H18 0.9300 . ?
C26 C27 1.373(5) . ?
C26 H26 0.9300 . ?
C1 H1 0.9300 . ?
C34 H34A 0.9600 . ?
C34 H34B 0.9600 . ?
C34 H34C 0.9600 . ?
C19 H19 0.9300 . ?
C8 C7 1.393(6) . ?
C8 H8 0.9300 . ?
C11 H11 0.9300 . ?
C7 C6 1.365(5) . ?
C7 H7 0.9300 . ?
C6 H6 0.9300 . ?
C13 H13 0.9300 . ?
C16 C17 1.354(5) . ?
C16 H16 0.9300 . ?
C17 H17 0.9300 . ?
C28 C27 1.401(6) . ?
C28 H28 0.9300 . ?
C27 H27 0.9300 . ?
C23 H23 0.9300 . ?
C21 H21 0.9300 . ?
